data_4301807
loop_
_publ_author_name
'Jae Il Kim'
'Hyun Young Kwak'
'Jung Hee Yoon'
'Dae Won Ryu'
'In Young Yoo'
'Namgeun Yang'
'Beong Ki Cho'
'Je-Geun Park'
'Hyosug Lee'
'Chang Seop Hong'

_publ_section_title
;
Cyanide-Bridged FeIII-MnIII Bimetallic Complexes with Dimeric and Chain
Structures Constructed from a Newly Mademer-Fe Tricyanide: Structures and
Magnetic Properties
;
_journal_name_full 'Inorganic Chemistry'
_journal_page_first 2956
_journal_page_last 2966
_journal_paper_doi 10.1021/ic802033q
_journal_volume 48
_journal_year 2009
_chemical_formula_sum 'C40 H29 Fe Mn N9 O3'
_chemical_formula_weight 794.51
_chemical_name_systematic
;
 ?
;
_space_group_IT_number 19
_symmetry_cell_setting orthorhombic
_symmetry_space_group_name_Hall 'P 2ac 2ab'
_symmetry_space_group_name_H-M 'P 21 21 21'
_atom_sites_solution_hydrogens geom
_atom_sites_solution_primary direct
_atom_sites_solution_secondary difmap
_audit_creation_method SHELXL-97
_cell_angle_alpha 90.00
_cell_angle_beta 90.00
_cell_angle_gamma 90.00
_cell_formula_units_Z 4
_cell_length_a 13.0638(4)
_cell_length_b 13.5574(3)
_cell_length_c 20.3649(5)
_cell_measurement_reflns_used 5917
_cell_measurement_temperature 130(2)
_cell_measurement_theta_max 28.020
_cell_measurement_theta_min 2.165
_cell_volume 3606.85(16)
_computing_cell_refinement 'Bruker SMART APEXll'
_computing_data_collection 'Bruker SMART APEXll'
_computing_data_reduction SAINT
_computing_molecular_graphics WingX
_computing_publication_material 'local programs'
_computing_structure_refinement 'SHELXL-97 (Sheldrick, 1997)'
_computing_structure_solution SHELXTL
_diffrn_ambient_temperature 130(2)
_diffrn_measured_fraction_theta_full 0.966
_diffrn_measured_fraction_theta_max 0.966
_diffrn_measurement_device_type 'CCD area detector'
_diffrn_measurement_method 'omega scan'
_diffrn_radiation_monochromator graphite
_diffrn_radiation_source 'fine-focus sealed tube'
_diffrn_radiation_type MoK\a
_diffrn_radiation_wavelength 0.71073
_diffrn_reflns_av_R_equivalents 0.0408
_diffrn_reflns_av_sigmaI/netI 0.0762
_diffrn_reflns_limit_h_max 17
_diffrn_reflns_limit_h_min -11
_diffrn_reflns_limit_k_max 18
_diffrn_reflns_limit_k_min -18
_diffrn_reflns_limit_l_max 26
_diffrn_reflns_limit_l_min -20
_diffrn_reflns_number 17598
_diffrn_reflns_theta_full 28.29
_diffrn_reflns_theta_max 28.29
_diffrn_reflns_theta_min 2.16
_exptl_absorpt_coefficient_mu 0.805
_exptl_absorpt_correction_T_max 0.9608
_exptl_absorpt_correction_T_min 0.7603
_exptl_absorpt_correction_type multi-scan
_exptl_absorpt_process_details SADABS
_exptl_crystal_colour brown
_exptl_crystal_density_diffrn 1.463
_exptl_crystal_density_method 'not measured'
_exptl_crystal_description plate
_exptl_crystal_F_000 1628
_exptl_crystal_size_max 0.36
_exptl_crystal_size_mid 0.20
_exptl_crystal_size_min 0.05
_refine_diff_density_max 1.632
_refine_diff_density_min -1.424
_refine_diff_density_rms 0.172
_refine_ls_abs_structure_details 'Flack H D (1983), Acta Cryst. A39, 876-881'
_refine_ls_abs_structure_Flack 0.10(3)
_refine_ls_extinction_method none
_refine_ls_goodness_of_fit_ref 1.049
_refine_ls_hydrogen_treatment constr
_refine_ls_matrix_type full
_refine_ls_number_parameters 488
_refine_ls_number_reflns 8484
_refine_ls_number_restraints 0
_refine_ls_restrained_S_all 1.049
_refine_ls_R_factor_all 0.0977
_refine_ls_R_factor_gt 0.0783
_refine_ls_shift/su_max 0.000
_refine_ls_shift/su_mean 0.000
_refine_ls_structure_factor_coef Fsqd
_refine_ls_weighting_details 'calc w=1/[\s^2^(Fo^2^)+(0.1657P)^2^+0.0000P] where P=(Fo^2^+2Fc^2^)/3'
_refine_ls_weighting_scheme calc
_refine_ls_wR_factor_gt 0.2121
_refine_ls_wR_factor_ref 0.2382
_reflns_number_gt 6577
_reflns_number_total 8484
_reflns_threshold_expression >2sigma(I)
_cod_data_source_file ic802033q_si_005.cif
_cod_data_source_block complex3
_cod_depositor_comments
;
The following automatic conversions were performed:
'_exptl_absorpt_correction_type' value 'MULTI-SCAN' changed to
'multi-scan' according to
'/home/saulius/struct/CIF-dictionaries/cif_core.dic' dictionary named
'cif_core.dic' version 2.4.1 from 2010-06-29.

Automatic conversion script
Id: cif_fix_enum 1527 2010-12-29 10:47:43Z saulius 
;
_cod_database_code 4301807

loop_
_symmetry_equiv_pos_as_xyz
'x, y, z'
'-x+1/2, -y, z+1/2'
'-x, y+1/2, -z+1/2'
'x+1/2, -y+1/2, -z'

loop_
_atom_site_label
_atom_site_type_symbol
_atom_site_fract_x
_atom_site_fract_y
_atom_site_fract_z
_atom_site_U_iso_or_equiv
_atom_site_adp_type
_atom_site_occupancy
_atom_site_symmetry_multiplicity
_atom_site_calc_flag
_atom_site_refinement_flags
_atom_site_disorder_assembly
_atom_site_disorder_group
Fe1 Fe 0.62434(7) 0.16275(6) 0.17220(4) 0.0262(2) Uani 1 1 d . . .
C3 C 0.4796(4) 0.1840(4) 0.1490(3) 0.0194(10) Uani 1 1 d . . .
N3 N 0.3990(4) 0.2008(3) 0.1310(2) 0.0271(10) Uani 1 1 d . . .
C1 C 0.6505(4) 0.2113(3) 0.0845(3) 0.0217(11) Uani 1 1 d . . .
N1 N 0.6659(4) 0.2459(3) 0.0338(2) 0.0258(10) Uani 1 1 d . . .
C2 C 0.7723(5) 0.1389(4) 0.1702(3) 0.0277(12) Uani 1 1 d . . .
N2 N 0.8580(5) 0.1251(4) 0.1680(3) 0.0400(14) Uani 1 1 d . . .
N4 N 0.6406(4) 0.3005(3) 0.2087(3) 0.0307(11) Uani 1 1 d . . .
C4 C 0.6527(5) 0.3842(4) 0.1790(3) 0.0337(14) Uani 1 1 d . . .
H4 H 0.6544 0.3830 0.1324 0.040 Uiso 1 1 calc R . .
C5 C 0.6635(5) 0.4758(4) 0.2094(3) 0.0348(14) Uani 1 1 d . . .
H5 H 0.6696 0.5343 0.1840 0.042 Uiso 1 1 calc R . .
C6 C 0.6650(6) 0.4795(5) 0.2775(4) 0.0451(18) Uani 1 1 d . . .
H6 H 0.6745 0.5400 0.3003 0.054 Uiso 1 1 calc R . .
C7 C 0.6513(6) 0.3858(5) 0.3127(3) 0.0364(15) Uani 1 1 d . . .
C8 C 0.6483(6) 0.3834(6) 0.3817(4) 0.0461(18) Uani 1 1 d . . .
H8 H 0.6566 0.4417 0.4070 0.055 Uiso 1 1 calc R . .
C9 C 0.6329(7) 0.2942(6) 0.4109(4) 0.0515(19) Uani 1 1 d . . .
H9 H 0.6315 0.2901 0.4575 0.062 Uiso 1 1 calc R . .
C10 C 0.6191(6) 0.2078(5) 0.3731(3) 0.0375(14) Uani 1 1 d . . .
H10 H 0.6071 0.1468 0.3948 0.045 Uiso 1 1 calc R . .
C11 C 0.6225(5) 0.2103(5) 0.3073(3) 0.0346(13) Uani 1 1 d . . .
C12 C 0.6398(5) 0.3016(4) 0.2749(3) 0.0320(13) Uani 1 1 d . . .
N5 N 0.6112(5) 0.1333(4) 0.2625(3) 0.0370(13) Uani 1 1 d . . .
C13 C 0.5963(5) 0.0400(4) 0.2815(3) 0.0309(13) Uani 1 1 d . . .
O1 O 0.5803(4) 0.0044(3) 0.3350(2) 0.0322(9) Uani 1 1 d . . .
C14 C 0.6008(5) -0.0272(5) 0.2206(3) 0.0325(14) Uani 1 1 d . . .
C15 C 0.6088(6) -0.1332(4) 0.2298(3) 0.0357(15) Uani 1 1 d . . .
H15 H 0.6047 -0.1621 0.2722 0.043 Uiso 1 1 calc R . .
C16 C 0.6220(7) -0.1887(5) 0.1759(4) 0.0472(18) Uani 1 1 d . . .
H16 H 0.6351 -0.2572 0.1807 0.057 Uiso 1 1 calc R . .
C17 C 0.6170(6) -0.1478(4) 0.1119(4) 0.0400(16) Uani 1 1 d . . .
C18 C 0.6212(8) -0.2040(5) 0.0548(5) 0.059(2) Uani 1 1 d . . .
H18 H 0.6338 -0.2729 0.0575 0.070 Uiso 1 1 calc R . .
C19 C 0.6075(8) -0.1616(5) -0.0036(5) 0.061(2) Uani 1 1 d . . .
H19 H 0.6091 -0.2007 -0.0423 0.074 Uiso 1 1 calc R . .
C20 C 0.5910(6) -0.0613(4) -0.0083(3) 0.0409(17) Uani 1 1 d . . .
H20 H 0.5793 -0.0343 -0.0506 0.049 Uiso 1 1 calc R . .
C21 C 0.5903(6) 0.0012(5) 0.0438(3) 0.0381(15) Uani 1 1 d . . .
H21 H 0.5812 0.0702 0.0384 0.046 Uiso 1 1 calc R . .
C22 C 0.6043(5) -0.0431(5) 0.1085(3) 0.0337(14) Uani 1 1 d . . .
N6 N 0.6027(5) 0.0167(4) 0.1629(3) 0.0323(12) Uani 1 1 d . . .
Mn1 Mn 0.27713(7) 0.22256(5) 0.05096(4) 0.0207(2) Uani 1 1 d . . .
O2 O 0.2819(4) 0.0886(3) 0.0264(2) 0.0296(9) Uani 1 1 d . . .
C23 C 0.3186(5) 0.0508(4) -0.0278(3) 0.0285(13) Uani 1 1 d . . .
C24 C 0.2950(6) -0.0475(4) -0.0444(3) 0.0380(16) Uani 1 1 d . . .
H24 H 0.2501 -0.0844 -0.0171 0.046 Uiso 1 1 calc R . .
C25 C 0.3370(6) -0.0920(5) -0.1010(3) 0.0385(15) Uani 1 1 d . . .
H25 H 0.3223 -0.1593 -0.1101 0.046 Uiso 1 1 calc R . .
C26 C 0.3988(6) -0.0399(5) -0.1431(4) 0.0445(18) Uani 1 1 d . . .
H26 H 0.4246 -0.0704 -0.1817 0.053 Uiso 1 1 calc R . .
C27 C 0.4233(5) 0.0569(5) -0.1292(3) 0.0349(14) Uani 1 1 d . . .
H27 H 0.4661 0.0929 -0.1583 0.042 Uiso 1 1 calc R . .
C28 C 0.3851(5) 0.1029(4) -0.0717(3) 0.0264(11) Uani 1 1 d . . .
C29 C 0.4205(5) 0.2017(4) -0.0596(3) 0.0287(12) Uani 1 1 d . . .
H29 H 0.4690 0.2292 -0.0892 0.034 Uiso 1 1 calc R . .
N7 N 0.3899(4) 0.2555(3) -0.0105(2) 0.0266(10) Uani 1 1 d . . .
C30 C 0.4343(5) 0.3545(4) -0.0007(3) 0.0322(13) Uani 1 1 d . . .
H30A H 0.4694 0.3776 -0.0409 0.039 Uiso 1 1 calc R . .
H30B H 0.4839 0.3542 0.0361 0.039 Uiso 1 1 calc R . .
C31 C 0.3413(5) 0.4209(4) 0.0155(3) 0.0268(12) Uani 1 1 d . . .
H31A H 0.3645 0.4855 0.0328 0.032 Uiso 1 1 calc R . .
H31B H 0.2996 0.4325 -0.0243 0.032 Uiso 1 1 calc R . .
N8 N 0.2812(4) 0.3680(3) 0.0654(2) 0.0264(10) Uani 1 1 d . . .
C32 C 0.2394(5) 0.4155(4) 0.1127(3) 0.0252(11) Uani 1 1 d . . .
H32 H 0.2457 0.4854 0.1131 0.030 Uiso 1 1 calc R . .
C33 C 0.1840(5) 0.3698(4) 0.1650(3) 0.0290(12) Uani 1 1 d . . .
C34 C 0.1592(6) 0.4291(5) 0.2191(3) 0.0361(14) Uani 1 1 d . . .
H34 H 0.1776 0.4969 0.2186 0.043 Uiso 1 1 calc R . .
C35 C 0.1098(6) 0.3920(6) 0.2719(4) 0.0448(17) Uani 1 1 d . . .
H35 H 0.0968 0.4324 0.3090 0.054 Uiso 1 1 calc R . .
C36 C 0.0780(8) 0.2933(6) 0.2712(4) 0.057(2) Uani 1 1 d . . .
H36 H 0.0411 0.2676 0.3076 0.068 Uiso 1 1 calc R . .
C37 C 0.0994(7) 0.2328(5) 0.2182(3) 0.0447(19) Uani 1 1 d . . .
H37 H 0.0777 0.1660 0.2189 0.054 Uiso 1 1 calc R . .
C38 C 0.1529(5) 0.2690(4) 0.1634(3) 0.0284(12) Uani 1 1 d . . .
O3 O 0.1716(3) 0.2087(3) 0.11372(19) 0.0245(8) Uani 1 1 d . . .
C39 C 0.0819(11) 0.9903(13) 0.1217(6) 0.125(7) Uani 1 1 d . . .
H39A H 0.0367 1.0471 0.1284 0.187 Uiso 1 1 calc R . .
H39B H 0.1481 1.0131 0.1049 0.187 Uiso 1 1 calc R . .
H39C H 0.0921 0.9561 0.1636 0.187 Uiso 1 1 calc R . .
C40 C 0.0332(11) 0.9194(8) 0.0720(6) 0.077(3) Uani 1 1 d . . .
N9 N -0.0130(15) 0.8772(9) 0.0352(7) 0.154(8) Uani 1 1 d . . .

loop_
_atom_site_aniso_label
_atom_site_aniso_U_11
_atom_site_aniso_U_22
_atom_site_aniso_U_33
_atom_site_aniso_U_23
_atom_site_aniso_U_13
_atom_site_aniso_U_12
Fe1 0.0256(5) 0.0302(4) 0.0228(4) 0.0098(3) -0.0012(4) 0.0002(3)
C3 0.017(3) 0.025(2) 0.016(2) 0.0015(18) -0.006(2) -0.0013(19)
N3 0.029(3) 0.029(2) 0.023(2) 0.0029(19) 0.001(2) -0.0017(19)
C1 0.027(3) 0.016(2) 0.023(2) -0.0030(19) 0.006(2) 0.0002(19)
N1 0.027(3) 0.025(2) 0.025(2) 0.0014(17) 0.005(2) 0.0019(18)
C2 0.017(3) 0.031(2) 0.035(3) 0.010(2) -0.011(3) 0.000(2)
N2 0.041(4) 0.033(2) 0.046(3) 0.015(2) 0.004(3) 0.001(2)
N4 0.032(3) 0.027(2) 0.034(3) 0.000(2) -0.004(2) -0.005(2)
C4 0.040(4) 0.025(2) 0.036(3) -0.002(2) 0.001(3) -0.002(2)
C5 0.036(4) 0.024(2) 0.044(4) -0.006(3) 0.005(3) 0.002(2)
C6 0.044(4) 0.037(3) 0.054(4) -0.021(3) -0.001(4) 0.001(3)
C7 0.032(4) 0.045(3) 0.033(3) -0.009(3) -0.008(3) 0.004(3)
C8 0.053(5) 0.050(4) 0.035(4) -0.021(3) -0.004(3) 0.001(4)
C9 0.057(5) 0.063(4) 0.034(3) -0.011(3) -0.008(4) 0.000(4)
C10 0.037(4) 0.044(3) 0.031(3) -0.001(3) 0.003(3) 0.006(3)
C11 0.030(3) 0.049(3) 0.024(3) -0.005(3) -0.002(3) 0.001(3)
C12 0.023(3) 0.036(3) 0.037(3) -0.012(3) -0.003(3) 0.003(2)
N5 0.048(4) 0.026(2) 0.036(3) 0.004(2) 0.000(3) -0.002(2)
C13 0.029(3) 0.035(3) 0.029(3) 0.012(2) -0.011(3) -0.004(2)
O1 0.040(3) 0.037(2) 0.0203(19) 0.0079(17) 0.0012(19) -0.0009(19)
C14 0.029(3) 0.039(3) 0.030(3) 0.009(3) 0.000(3) -0.004(3)
C15 0.051(5) 0.028(3) 0.028(3) 0.011(2) -0.003(3) -0.005(3)
C16 0.055(5) 0.028(3) 0.058(5) 0.004(3) -0.017(4) -0.003(3)
C17 0.044(4) 0.022(2) 0.054(4) -0.001(3) 0.000(4) 0.003(3)
C18 0.070(6) 0.040(3) 0.066(5) -0.018(4) -0.005(5) 0.000(4)
C19 0.090(7) 0.033(3) 0.061(5) -0.012(3) -0.001(5) -0.010(4)
C20 0.065(5) 0.030(3) 0.028(3) -0.010(2) -0.003(3) -0.019(3)
C21 0.050(4) 0.039(3) 0.026(3) -0.009(3) -0.006(3) -0.009(3)
C22 0.027(3) 0.036(3) 0.039(3) -0.015(3) -0.005(3) -0.005(2)
N6 0.039(3) 0.028(2) 0.029(3) 0.002(2) -0.006(2) 0.003(2)
Mn1 0.0253(4) 0.0192(3) 0.0175(4) 0.0016(3) 0.0001(3) -0.0019(3)
O2 0.044(3) 0.0198(15) 0.0246(19) 0.0015(14) -0.002(2) -0.0053(17)
C23 0.030(3) 0.026(2) 0.029(3) 0.003(2) -0.010(3) -0.005(2)
C24 0.055(5) 0.027(2) 0.032(3) -0.005(2) -0.011(3) 0.002(3)
C25 0.041(4) 0.037(3) 0.037(3) -0.013(3) -0.002(3) -0.002(3)
C26 0.048(5) 0.042(3) 0.043(4) -0.016(3) -0.001(4) 0.010(3)
C27 0.036(4) 0.040(3) 0.029(3) -0.006(3) 0.000(3) 0.002(3)
C28 0.021(3) 0.033(2) 0.025(3) -0.007(2) 0.001(2) 0.000(2)
C29 0.026(3) 0.031(2) 0.029(3) 0.005(2) -0.001(3) -0.001(2)
N7 0.033(3) 0.0214(18) 0.025(2) 0.0035(17) 0.004(2) 0.0003(18)
C30 0.032(3) 0.024(2) 0.041(3) 0.008(2) -0.001(3) -0.011(2)
C31 0.022(3) 0.023(2) 0.035(3) 0.005(2) 0.000(3) -0.005(2)
N8 0.034(3) 0.0230(19) 0.022(2) -0.0005(17) -0.003(2) -0.002(2)
C32 0.026(3) 0.022(2) 0.028(3) 0.000(2) -0.003(2) -0.001(2)
C33 0.029(3) 0.037(3) 0.022(3) -0.006(2) -0.008(2) 0.001(2)
C34 0.036(4) 0.041(3) 0.031(3) -0.009(3) -0.008(3) 0.004(3)
C35 0.049(5) 0.048(4) 0.037(3) -0.006(3) 0.009(3) 0.009(3)
C36 0.081(6) 0.060(4) 0.030(3) -0.002(3) 0.032(4) 0.000(4)
C37 0.065(5) 0.042(3) 0.027(3) 0.005(3) 0.025(3) 0.002(3)
C38 0.034(3) 0.031(3) 0.020(2) 0.003(2) 0.000(2) 0.008(2)
O3 0.025(2) 0.0293(18) 0.0194(17) 0.0007(15) 0.0069(16) 0.0000(16)
C39 0.108(11) 0.204(16) 0.062(6) 0.026(9) 0.007(7) -0.117(11)
C40 0.096(9) 0.061(5) 0.073(7) 0.010(5) 0.015(6) 0.030(6)
N9 0.25(2) 0.101(8) 0.109(9) -0.074(8) -0.081(11) 0.094(10)

loop_
_atom_type_symbol
_atom_type_description
_atom_type_scat_dispersion_real
_atom_type_scat_dispersion_imag
_atom_type_scat_source
C C 0.0033 0.0016 'International Tables Vol C Tables 4.2.6.8 and 6.1.1.4'
H H 0.0000 0.0000 'International Tables Vol C Tables 4.2.6.8 and 6.1.1.4'
N N 0.0061 0.0033 'International Tables Vol C Tables 4.2.6.8 and 6.1.1.4'
O O 0.0106 0.0060 'International Tables Vol C Tables 4.2.6.8 and 6.1.1.4'
Mn Mn 0.3368 0.7283 'International Tables Vol C Tables 4.2.6.8 and 6.1.1.4'
Fe Fe 0.3463 0.8444 'International Tables Vol C Tables 4.2.6.8 and 6.1.1.4'

loop_
_geom_angle_atom_site_label_1
_geom_angle_atom_site_label_2
_geom_angle_atom_site_label_3
_geom_angle
_geom_angle_site_symmetry_1
_geom_angle_site_symmetry_3
_geom_angle_publ_flag
N5 Fe1 C1 170.7(2) . . ?
N5 Fe1 C2 94.3(3) . . ?
C1 Fe1 C2 82.1(3) . . ?
N5 Fe1 C3 100.2(3) . . ?
C1 Fe1 C3 84.1(2) . . ?
C2 Fe1 C3 164.9(3) . . ?
N5 Fe1 N6 82.6(2) . . ?
C1 Fe1 N6 105.8(2) . . ?
C2 Fe1 N6 88.5(2) . . ?
C3 Fe1 N6 89.2(2) . . ?
N5 Fe1 N4 81.2(2) . . ?
C1 Fe1 N4 90.4(2) . . ?
C2 Fe1 N4 93.2(2) . . ?
C3 Fe1 N4 93.1(2) . . ?
N6 Fe1 N4 163.7(2) . . ?
N3 C3 Fe1 174.1(5) . . ?
C3 N3 Mn1 153.5(5) . . ?
N1 C1 Fe1 175.8(4) . . ?
C1 N1 Mn1 149.3(5) . 4 ?
N2 C2 Fe1 179.0(6) . . ?
C4 N4 C12 117.3(5) . . ?
C4 N4 Fe1 130.5(4) . . ?
C12 N4 Fe1 112.1(4) . . ?
N4 C4 C5 125.8(6) . . ?
C6 C5 C4 118.5(6) . . ?
C5 C6 C7 117.0(6) . . ?
C12 C7 C8 122.1(7) . . ?
C12 C7 C6 117.1(6) . . ?
C8 C7 C6 120.8(6) . . ?
C9 C8 C7 117.5(7) . . ?
C8 C9 C10 121.1(7) . . ?
C11 C10 C9 121.2(7) . . ?
C10 C11 N5 129.2(7) . . ?
C10 C11 C12 119.4(6) . . ?
N5 C11 C12 111.4(5) . . ?
N4 C12 C7 124.2(6) . . ?
N4 C12 C11 117.2(5) . . ?
C7 C12 C11 118.6(6) . . ?
C13 N5 C11 122.2(6) . . ?
C13 N5 Fe1 119.7(5) . . ?
C11 N5 Fe1 118.0(4) . . ?
O1 C13 N5 131.6(6) . . ?
O1 C13 C14 119.7(5) . . ?
N5 C13 C14 108.7(5) . . ?
N6 C14 C15 124.0(6) . . ?
N6 C14 C13 116.9(5) . . ?
C15 C14 C13 119.0(5) . . ?
C16 C15 C14 117.3(6) . . ?
C15 C16 C17 121.8(6) . . ?
C18 C17 C16 123.5(6) . . ?
C18 C17 C22 120.5(7) . . ?
C16 C17 C22 116.0(6) . . ?
C19 C18 C17 120.3(7) . . ?
C18 C19 C20 120.5(8) . . ?
C21 C20 C19 124.2(7) . . ?
C20 C21 C22 116.6(6) . . ?
N6 C22 C17 123.3(7) . . ?
N6 C22 C21 118.9(5) . . ?
C17 C22 C21 117.8(6) . . ?
C14 N6 C22 117.0(5) . . ?
C14 N6 Fe1 111.3(4) . . ?
C22 N6 Fe1 131.0(4) . . ?
O2 Mn1 O3 96.20(19) . . ?
O2 Mn1 N7 91.43(19) . . ?
O3 Mn1 N7 172.30(18) . . ?
O2 Mn1 N8 172.3(2) . . ?
O3 Mn1 N8 91.0(2) . . ?
N7 Mn1 N8 81.4(2) . . ?
O2 Mn1 N1 90.02(17) . 4_455 ?
O3 Mn1 N1 93.76(18) . 4_455 ?
N7 Mn1 N1 87.3(2) . 4_455 ?
N8 Mn1 N1 86.78(19) . 4_455 ?
O2 Mn1 N3 92.41(18) . . ?
O3 Mn1 N3 90.72(18) . . ?
N7 Mn1 N3 87.9(2) . . ?
N8 Mn1 N3 90.22(19) . . ?
N1 Mn1 N3 174.66(17) 4_455 . ?
C23 O2 Mn1 127.9(4) . . ?
O2 C23 C24 119.5(6) . . ?
O2 C23 C28 123.7(5) . . ?
C24 C23 C28 116.8(6) . . ?
C23 C24 C25 121.0(7) . . ?
C26 C25 C24 121.2(6) . . ?
C25 C26 C27 119.8(6) . . ?
C26 C27 C28 120.4(7) . . ?
C27 C28 C23 120.7(5) . . ?
C27 C28 C29 116.0(6) . . ?
C23 C28 C29 123.3(5) . . ?
N7 C29 C28 123.7(6) . . ?
C29 N7 C30 119.6(5) . . ?
C29 N7 Mn1 125.9(4) . . ?
C30 N7 Mn1 114.2(4) . . ?
N7 C30 C31 104.4(5) . . ?
N8 C31 C30 106.4(4) . . ?
C32 N8 C31 120.1(4) . . ?
C32 N8 Mn1 126.7(4) . . ?
C31 N8 Mn1 113.2(4) . . ?
N8 C32 C33 123.9(5) . . ?
C34 C33 C38 120.1(6) . . ?
C34 C33 C32 117.0(5) . . ?
C38 C33 C32 122.9(5) . . ?
C35 C34 C33 121.5(6) . . ?
C34 C35 C36 119.3(7) . . ?
C37 C36 C35 120.9(7) . . ?
C36 C37 C38 120.9(7) . . ?
O3 C38 C37 119.0(6) . . ?
O3 C38 C33 123.8(5) . . ?
C37 C38 C33 117.2(6) . . ?
C38 O3 Mn1 126.2(4) . . ?
N9 C40 C39 170.2(14) . . ?

loop_
_geom_bond_atom_site_label_1
_geom_bond_atom_site_label_2
_geom_bond_distance
_geom_bond_site_symmetry_2
_geom_bond_publ_flag
Fe1 N5 1.889(6) . ?
Fe1 C1 1.934(5) . ?
Fe1 C2 1.960(6) . ?
Fe1 C3 1.970(5) . ?
Fe1 N6 2.009(5) . ?
Fe1 N4 2.022(5) . ?
C3 N3 1.138(7) . ?
N3 Mn1 2.298(5) . ?
C1 N1 1.151(7) . ?
N1 Mn1 2.297(5) 4 ?
C2 N2 1.137(9) . ?
N4 C4 1.295(8) . ?
N4 C12 1.348(9) . ?
C4 C5 1.394(8) . ?
C5 C6 1.387(11) . ?
C6 C7 1.469(11) . ?
C7 C12 1.385(9) . ?
C7 C8 1.406(10) . ?
C8 C9 1.362(12) . ?
C9 C10 1.413(10) . ?
C10 C11 1.341(9) . ?
C11 N5 1.395(8) . ?
C11 C12 1.420(10) . ?
N5 C13 1.337(7) . ?
C13 O1 1.209(7) . ?
C13 C14 1.540(9) . ?
C14 N6 1.318(8) . ?
C14 C15 1.454(8) . ?
C15 C16 1.342(10) . ?
C16 C17 1.417(10) . ?
C17 C18 1.391(11) . ?
C17 C22 1.431(8) . ?
C18 C19 1.334(13) . ?
C19 C20 1.379(10) . ?
C20 C21 1.358(8) . ?
C21 C22 1.459(10) . ?
C22 N6 1.372(8) . ?
Mn1 O2 1.885(4) . ?
Mn1 O3 1.889(4) . ?
Mn1 N7 1.984(5) . ?
Mn1 N8 1.994(4) . ?
Mn1 N1 2.297(5) 4_455 ?
O2 C23 1.308(7) . ?
C23 C24 1.409(8) . ?
C23 C28 1.432(9) . ?
C24 C25 1.411(9) . ?
C25 C26 1.374(11) . ?
C26 C27 1.379(9) . ?
C27 C28 1.418(8) . ?
C28 C29 1.437(8) . ?
C29 N7 1.301(8) . ?
N7 C30 1.476(7) . ?
C30 C31 1.547(9) . ?
C31 N8 1.472(7) . ?
N8 C32 1.281(8) . ?
C32 C33 1.429(9) . ?
C33 C34 1.401(8) . ?
C33 C38 1.427(8) . ?
C34 C35 1.351(11) . ?
C35 C36 1.401(11) . ?
C36 C37 1.385(9) . ?
C37 C38 1.404(8) . ?
C38 O3 1.323(7) . ?
C39 C40 1.534(18) . ?
C40 N9 1.120(18) . ?
